data_4084255
loop_
_publ_author_name
'Figliola, Carlotta'
'Male, Louise'
'Horton, Peter N.'
'Pitak, Mateusz B.'
'Coles, Simon J.'
'Horswell, Sarah L.'
'Grainger, Richard S.'

_publ_section_title
;
 [FeFe]-Hydrogenase Synthetic Mimics Based onPeri-Substituted
 Dichalcogenides
;
_journal_issue 17
_journal_name_full Organometallics
_journal_page_first 4449
_journal_paper_doi 10.1021/om500683p
_journal_volume 33
_journal_year 2014
_chemical_formula_moiety 'C18 H22 S Se'
_chemical_formula_sum 'C18 H22 S Se'
_chemical_formula_weight 349.38
_chemical_name_systematic
;
3,8-di-tert-butylnaphtho[1,8-cd][1,2]thiaselenole
;
_space_group_IT_number 54
_symmetry_cell_setting orthorhombic
_symmetry_space_group_name_Hall '-P 2a 2ac'
_symmetry_space_group_name_H-M 'P c c a'
_atom_sites_solution_hydrogens geom
_atom_sites_solution_primary direct
_atom_sites_solution_secondary difmap
_audit_creation_method SHELXL-97
_cell_angle_alpha 90.00
_cell_angle_beta 90.00
_cell_angle_gamma 90.00
_cell_formula_units_Z 4
_cell_length_a 11.959(5)
_cell_length_b 11.908(6)
_cell_length_c 11.221(4)
_cell_measurement_reflns_used 3057
_cell_measurement_temperature 100(2)
_cell_measurement_theta_max 27.5
_cell_measurement_theta_min 2.5
_cell_volume 1598.0(12)
_computing_cell_refinement
;
CrystalClear-SM Expert 3.1 b5 (Rigaku, 2011)
;
_computing_data_collection
;
CrystalClear-SM Expert 3.1 b5 (Rigaku, 2011)
;
_computing_data_reduction
;
CrystalClear-SM Expert 3.1 b5 (Rigaku, 2011)
;
_computing_molecular_graphics
;
OLEX2 (Dolomanov, O.V., Bourhis, L.J., Gildea, R.J., Howard, J.A.K,
& Puschmann, H., 2009)
;
_computing_publication_material 'WinGX (Farrugia, 1999)'
_computing_structure_refinement 'SHELXL-97 (Sheldrick, 2008)'
_computing_structure_solution 'SHELXS-97 (Sheldrick, 2008)'
_diffrn_ambient_temperature 100
_diffrn_detector CCD
_diffrn_detector_area_resol_mean 28.5714
_diffrn_measured_fraction_theta_full 0.997
_diffrn_measured_fraction_theta_max 0.997
_diffrn_measurement_device
;
AFC12 (Right): Kappa 3 circle
;
_diffrn_measurement_device_type
;
Rigaku Saturn724+ (2x2 bin mode)
;
_diffrn_measurement_method 'profile data from \w-scans'
_diffrn_measurement_specimen_support Mitegen
_diffrn_radiation_monochromator Confocal
_diffrn_radiation_type MoK\a
_diffrn_radiation_wavelength 0.71075
_diffrn_reflns_av_R_equivalents 0.0297
_diffrn_reflns_av_sigmaI/netI 0.0199
_diffrn_reflns_limit_h_max 14
_diffrn_reflns_limit_h_min -14
_diffrn_reflns_limit_k_max 14
_diffrn_reflns_limit_k_min -8
_diffrn_reflns_limit_l_max 13
_diffrn_reflns_limit_l_min -11
_diffrn_reflns_number 7555
_diffrn_reflns_theta_full 25.67
_diffrn_reflns_theta_max 25.67
_diffrn_reflns_theta_min 3.02
_diffrn_source 'Rotating Anode'
_diffrn_source_current 55.0
_diffrn_source_power 2.5
_diffrn_source_voltage 45.0
_exptl_absorpt_coefficient_mu 2.469
_exptl_absorpt_correction_T_max 1.000
_exptl_absorpt_correction_T_min 0.760
_exptl_absorpt_correction_type multi-scan
_exptl_absorpt_process_details
;
CrystalClear-SM Expert 2.0 r7 (Rigaku, 2011)
;
_exptl_crystal_colour 'Dark Orange'
_exptl_crystal_density_diffrn 1.452
_exptl_crystal_density_method 'not measured'
_exptl_crystal_description Plate
_exptl_crystal_F_000 720
_exptl_crystal_size_max 0.11
_exptl_crystal_size_mid 0.07
_exptl_crystal_size_min 0.02
_refine_diff_density_max 0.672
_refine_diff_density_min -0.969
_refine_diff_density_rms 0.077
_refine_ls_extinction_method none
_refine_ls_goodness_of_fit_ref 1.208
_refine_ls_hydrogen_treatment constr
_refine_ls_matrix_type full
_refine_ls_number_parameters 104
_refine_ls_number_reflns 1521
_refine_ls_number_restraints 0
_refine_ls_restrained_S_all 1.208
_refine_ls_R_factor_all 0.0499
_refine_ls_R_factor_gt 0.0483
_refine_ls_shift/su_max 0.000
_refine_ls_shift/su_mean 0.000
_refine_ls_structure_factor_coef Fsqd
_refine_ls_weighting_details 'calc w=1/[\s^2^(Fo^2^)+(0.0000P)^2^+6.2129P] where P=(Fo^2^+2Fc^2^)/3'
_refine_ls_weighting_scheme calc
_refine_ls_wR_factor_gt 0.0917
_refine_ls_wR_factor_ref 0.0923
_reflns_number_gt 1472
_reflns_number_total 1521
_reflns_threshold_expression >2\s(I)
_cod_data_source_file om500683p_si_002.cif
_cod_data_source_block 12b
_cod_depositor_comments
;
The following automatic conversions were performed:

'_symmetry_cell_setting' value 'Orthorhombic' changed to
'orthorhombic' according to
/usr/data/users/saulius/crontab/automatic-downloads/rss-feeds/ACS/lib/dictionaries/cif_core.dic
dictionary named 'cif_core.dic' version 2.4.2 from
2011-04-26.

'_exptl_absorpt_correction_type' value 'Multi-scan'
changed to 'multi-scan' according to
/usr/data/users/saulius/crontab/automatic-downloads/rss-feeds/ACS/lib/dictionaries/cif_core.dic
dictionary named 'cif_core.dic' version 2.4.2 from 2011-04-26.

Automatic conversion script
Id: cif_fix_values 2281 2013-09-26 08:29:07Z andrius 
;
_cod_original_sg_symbol_H-M 'P cca'
_cod_database_code 4084255

loop_
_symmetry_equiv_pos_as_xyz
'x, y, z'
'-x+1/2, -y, z'
'-x, y, -z+1/2'
'x+1/2, -y, -z+1/2'
'-x, -y, -z'
'x-1/2, y, -z'
'x, -y, z-1/2'
'-x-1/2, y, z-1/2'

loop_
_atom_site_label
_atom_site_type_symbol
_atom_site_fract_x
_atom_site_fract_y
_atom_site_fract_z
_atom_site_U_iso_or_equiv
_atom_site_adp_type
_atom_site_occupancy
_atom_site_symmetry_multiplicity
_atom_site_calc_flag
_atom_site_refinement_flags
C1 C 0.5599(3) 0.2431(3) 0.1589(3) 0.0174(7) Uani 1 1 d .
C2 C 0.6164(3) 0.2981(3) 0.0685(3) 0.0185(7) Uani 1 1 d .
C3 C 0.6132(3) 0.4176(3) 0.0721(3) 0.0225(8) Uani 1 1 d .
H3 H 0.6506 0.4587 0.0115 0.027 Uiso 1 1 calc R
C4 C 0.5584(3) 0.4754(3) 0.1594(3) 0.0220(8) Uani 1 1 d .
H4 H 0.5601 0.5551 0.1586 0.026 Uiso 1 1 calc R
C5 C 0.5000 0.4204(4) 0.2500 0.0181(10) Uani 1 2 d S
C6 C 0.5000 0.3004(4) 0.2500 0.0151(10) Uani 1 2 d S
C7 C 0.6819(3) 0.2389(3) -0.0315(3) 0.0236(8) Uani 1 1 d .
C8 C 0.7324(3) 0.3222(4) -0.1212(3) 0.0320(9) Uani 1 1 d .
H8A H 0.7876 0.3697 -0.0808 0.048 Uiso 1 1 calc R
H8B H 0.6729 0.3695 -0.1543 0.048 Uiso 1 1 calc R
H8C H 0.7689 0.2807 -0.1858 0.048 Uiso 1 1 calc R
C9 C 0.6049(3) 0.1611(4) -0.1035(4) 0.0373(11) Uani 1 1 d .
H9A H 0.6483 0.1236 -0.1660 0.056 Uiso 1 1 calc R
H9B H 0.5450 0.2054 -0.1401 0.056 Uiso 1 1 calc R
H9C H 0.5723 0.1045 -0.0504 0.056 Uiso 1 1 calc R
C10 C 0.7802(3) 0.1724(3) 0.0209(4) 0.0335(10) Uani 1 1 d .
H10A H 0.8309 0.2238 0.0625 0.050 Uiso 1 1 calc R
H10B H 0.8207 0.1345 -0.0435 0.050 Uiso 1 1 calc R
H10C H 0.7518 0.1163 0.0772 0.050 Uiso 1 1 calc R
S1 S 0.564(2) 0.0923(19) 0.1655(18) 0.024(2) Uani 0.50 1 d P
Se1 Se 0.5657(9) 0.0857(7) 0.1858(7) 0.0214(8) Uani 0.50 1 d P

loop_
_atom_site_aniso_label
_atom_site_aniso_U_11
_atom_site_aniso_U_22
_atom_site_aniso_U_33
_atom_site_aniso_U_23
_atom_site_aniso_U_13
_atom_site_aniso_U_12
C1 0.0161(15) 0.0148(16) 0.0214(18) -0.0047(14) -0.0037(14) 0.0006(13)
C2 0.0150(16) 0.0219(17) 0.0188(17) -0.0026(15) -0.0020(14) 0.0000(13)
C3 0.0216(17) 0.0244(18) 0.0216(18) 0.0020(16) 0.0036(15) -0.0007(15)
C4 0.0231(17) 0.0181(18) 0.0249(19) -0.0043(15) 0.0041(15) -0.0007(14)
C5 0.017(2) 0.014(2) 0.023(3) 0.000 -0.0002(19) 0.000
C6 0.015(2) 0.017(2) 0.013(2) 0.000 -0.0032(18) 0.000
C7 0.0201(17) 0.0290(19) 0.0217(19) -0.0065(16) 0.0033(15) -0.0013(15)
C8 0.034(2) 0.041(2) 0.0213(19) -0.0046(18) 0.0098(17) 0.0000(18)
C9 0.032(2) 0.053(3) 0.028(2) -0.022(2) 0.0063(18) -0.013(2)
C10 0.027(2) 0.036(2) 0.037(2) -0.002(2) 0.0089(18) 0.0076(17)
S1 0.033(2) 0.022(3) 0.016(5) 0.005(3) 0.010(3) 0.0011(18)
Se1 0.0282(8) 0.0141(10) 0.022(2) 0.0001(15) 0.0073(16) 0.0000(7)

loop_
_atom_type_symbol
_atom_type_description
_atom_type_scat_dispersion_real
_atom_type_scat_dispersion_imag
_atom_type_scat_source
C C 0.0033 0.0016 'International Tables Vol C Tables 4.2.6.8 and 6.1.1.4'
H H 0.0000 0.0000 'International Tables Vol C Tables 4.2.6.8 and 6.1.1.4'
S S 0.1246 0.1234 'International Tables Vol C Tables 4.2.6.8 and 6.1.1.4'
Se Se -0.0929 2.2259 'International Tables Vol C Tables 4.2.6.8 and 6.1.1.4'

loop_
_geom_angle_atom_site_label_1
_geom_angle_atom_site_label_2
_geom_angle_atom_site_label_3
_geom_angle
_geom_angle_site_symmetry_1
_geom_angle_site_symmetry_3
C2 C1 C6 123.1(3) . .
C2 C1 S1 119.2(8) . .
C6 C1 S1 117.7(8) . .
C2 C1 Se1 124.4(4) . .
C6 C1 Se1 112.2(4) . .
C1 C2 C3 116.0(3) . .
C1 C2 C7 124.5(3) . .
C3 C2 C7 119.5(3) . .
C4 C3 C2 122.5(3) . .
C4 C3 H3 118.8 . .
C2 C3 H3 118.8 . .
C3 C4 C5 121.8(3) . .
C3 C4 H4 119.1 . .
C5 C4 H4 119.1 . .
C4 C5 C4 124.1(4) 3_655 .
C4 C5 C6 118.0(2) 3_655 .
C4 C5 C6 118.0(2) . .
C1 C6 C1 122.7(4) . 3_655
C1 C6 C5 118.7(2) . .
C1 C6 C5 118.7(2) 3_655 .
C10 C7 C9 110.4(3) . .
C10 C7 C8 106.5(3) . .
C9 C7 C8 106.3(3) . .
C10 C7 C2 110.3(3) . .
C9 C7 C2 110.7(3) . .
C8 C7 C2 112.5(3) . .
C7 C8 H8A 109.5 . .
C7 C8 H8B 109.5 . .
H8A C8 H8B 109.5 . .
C7 C8 H8C 109.5 . .
H8A C8 H8C 109.5 . .
H8B C8 H8C 109.5 . .
C7 C9 H9A 109.5 . .
C7 C9 H9B 109.5 . .
H9A C9 H9B 109.5 . .
C7 C9 H9C 109.5 . .
H9A C9 H9C 109.5 . .
H9B C9 H9C 109.5 . .
C7 C10 H10A 109.5 . .
C7 C10 H10B 109.5 . .
H10A C10 H10B 109.5 . .
C7 C10 H10C 109.5 . .
H10A C10 H10C 109.5 . .
H10B C10 H10C 109.5 . .
C1 S1 Se1 92.5(12) . 3_655
C1 Se1 S1 93.3(9) . 3_655

loop_
_geom_bond_atom_site_label_1
_geom_bond_atom_site_label_2
_geom_bond_distance
_geom_bond_site_symmetry_2
C1 C2 1.384(5) .
C1 C6 1.423(4) .
C1 S1 1.80(2) .
C1 Se1 1.899(9) .
C2 C3 1.425(5) .
C2 C7 1.539(5) .
C3 C4 1.364(5) .
C3 H3 0.9500 .
C4 C5 1.396(4) .
C4 H4 0.9500 .
C5 C4 1.396(4) 3_655
C5 C6 1.429(6) .
C6 C1 1.423(4) 3_655
C7 C10 1.535(5) .
C7 C9 1.537(5) .
C7 C8 1.537(5) .
C8 H8A 0.9800 .
C8 H8B 0.9800 .
C8 H8C 0.9800 .
C9 H9A 0.9800 .
C9 H9B 0.9800 .
C9 H9C 0.9800 .
C10 H10A 0.9800 .
C10 H10B 0.9800 .
C10 H10C 0.9800 .
S1 Se1 2.282(15) 3_655
Se1 S1 2.282(15) 3_655

loop_
_geom_torsion_atom_site_label_1
_geom_torsion_atom_site_label_2
_geom_torsion_atom_site_label_3
_geom_torsion_atom_site_label_4
_geom_torsion
_geom_torsion_site_symmetry_1
_geom_torsion_site_symmetry_4
C6 C1 C2 C3 1.1(5) . .
S1 C1 C2 C3 -177.3(10) . .
Se1 C1 C2 C3 -172.2(4) . .
C6 C1 C2 C7 -179.9(3) . .
S1 C1 C2 C7 1.7(11) . .
Se1 C1 C2 C7 6.8(6) . .
C1 C2 C3 C4 0.3(5) . .
C7 C2 C3 C4 -178.8(3) . .
C2 C3 C4 C5 -1.2(5) . .
C3 C4 C5 C4 -179.2(4) . 3_655
C3 C4 C5 C6 0.8(4) . .
C2 C1 C6 C1 178.5(4) . 3_655
S1 C1 C6 C1 -3.1(9) . 3_655
Se1 C1 C6 C1 -7.5(3) . 3_655
C2 C1 C6 C5 -1.5(4) . .
S1 C1 C6 C5 176.9(9) . .
Se1 C1 C6 C5 172.5(3) . .
C4 C5 C6 C1 -179.5(2) 3_655 .
C4 C5 C6 C1 0.5(2) . .
C4 C5 C6 C1 0.5(2) 3_655 3_655
C4 C5 C6 C1 -179.5(2) . 3_655
C1 C2 C7 C10 -63.2(4) . .
C3 C2 C7 C10 115.8(4) . .
C1 C2 C7 C9 59.3(5) . .
C3 C2 C7 C9 -121.7(4) . .
C1 C2 C7 C8 178.1(3) . .
C3 C2 C7 C8 -2.9(5) . .
C2 C1 S1 Se1 -172.0(3) . 3_655
C6 C1 S1 Se1 9.5(9) . 3_655
Se1 C1 S1 Se1 47(10) . 3_655
C2 C1 Se1 S1 -174.8(6) . 3_655
C6 C1 Se1 S1 11.3(4) . 3_655
S1 C1 Se1 S1 -133(10) . 3_655
